data_2005418
loop_
_publ_author_name
'Raju, K. V. N.'
'Krishnaiah, M.'
'Chen, Y.-S.'
'Rao, S. N.'
'Holt, E. M.'

_publ_section_title
;
 (<i>E</i>)-6-Chloro-3-[2-(4-chlorophenylsulfonyl)ethenyl]-4-chromanone,
 (<i>E</i>)-6-Bromo-3-[2-(4-bromophenylsulfonyl)ethenyl]-4-chromanone
 and
 (<i>E</i>)-3-[2-(4-Chlorophenylsulfonyl)ethenyl]-6-methoxy-4-chromanone
;
_journal_issue 9
_journal_name_full 'Acta Crystallographica Section C'
_journal_page_first 2212
_journal_page_last 2215
_journal_paper_doi 10.1107/S0108270196003563
_journal_volume 52
_journal_year 1996
_chemical_formula_moiety 'C17 H10 Br2 O4 S'
_chemical_formula_sum 'C17 H10 Br2 O4 S'
_chemical_formula_weight 470.1
_chemical_melting_point .208E-206
_chemical_name_systematic
;
(E)-3-[2-(4-Bromophenylsulfonyl) ethenyl]-6-bromo-4H-1-benzopyran-4-
one
;
_space_group_IT_number 2
_symmetry_cell_setting triclinic
_symmetry_space_group_name_Hall '-P 1'
_symmetry_space_group_name_H-M 'P -1'
_cell_angle_alpha 91.20(1)
_cell_angle_beta 99.10(1)
_cell_angle_gamma 97.71(1)
_cell_formula_units_Z 2
_cell_length_a 6.761(1)
_cell_length_b 10.719(1)
_cell_length_c 11.744(1)
_cell_measurement_reflns_used 60
_cell_measurement_temperature 298
_cell_measurement_theta_max 12.424
_cell_measurement_theta_min 5.952
_cell_volume 832.02(17)
_computing_cell_refinement XSCANS
_computing_data_collection 'XSCANS (Siemens, 1991)'
_computing_data_reduction XSCANS
_computing_molecular_graphics 'XP (Siemens, 1990)'
_computing_structure_refinement SHELXS86
_computing_structure_solution 'SHELXS86 (Sheldrick, 1990)'
_diffrn_ambient_temperature 298
_diffrn_measurement_device 'Syntex P4 four-circle'
_diffrn_measurement_method \q/2\q
_diffrn_radiation_monochromator 'highly oriented graphite crystal'
_diffrn_radiation_source 'fine-focus sealed tube'
_diffrn_radiation_type MoK\a
_diffrn_radiation_wavelength 0.71073
_diffrn_reflns_av_R_equivalents 0.016
_diffrn_reflns_limit_h_max 6
_diffrn_reflns_limit_h_min -6
_diffrn_reflns_limit_k_max 10
_diffrn_reflns_limit_k_min -10
_diffrn_reflns_limit_l_max 11
_diffrn_reflns_limit_l_min 0
_diffrn_reflns_number 2090
_diffrn_reflns_theta_max 25.0
_diffrn_reflns_theta_min 1.75
_diffrn_standards_decay_% 0.0001
_diffrn_standards_interval_time 97
_diffrn_standards_number 3
_exptl_absorpt_coefficient_mu 5.015
_exptl_absorpt_correction_type none
_exptl_crystal_colour colorless
_exptl_crystal_density_diffrn 1.876
_exptl_crystal_description cube
_exptl_crystal_F_000 460
_exptl_crystal_size_max 0.2
_exptl_crystal_size_mid 0.2
_exptl_crystal_size_min 0.2
_refine_diff_density_max 0.49
_refine_diff_density_min -0.62
_refine_ls_extinction_method none
_refine_ls_goodness_of_fit_obs 1.18
_refine_ls_hydrogen_treatment
;H atoms positioned by idealized geometry. Riding model with fixed
isotropic displacement parameters.
;
_refine_ls_matrix_type full
_refine_ls_number_parameters 217
_refine_ls_number_reflns 1560
_refine_ls_R_factor_obs .0430
_refine_ls_shift/esd_max 0.002
_refine_ls_shift/esd_mean 0.010
_refine_ls_structure_factor_coef F
_refine_ls_weighting_details 'w = 1/[\s^2^(F) + 0.0008F^2^]'
_refine_ls_weighting_scheme calc
_refine_ls_wR_factor_obs .0484
_reflns_number_observed 1229
_reflns_number_total 1560
_reflns_observed_criterion F>4.0\s(F)
_cod_data_source_file pa1224.cif
_cod_data_source_block II
_cod_depositor_comments
;
The following automatic conversions were performed:

'_refine_ls_weighting_scheme' value 'w = 1/[\s^2^(F) + 0.0008F^2^]'
was changed to 'calc'. New tag '_refine_ls_weighting_details' was
created. The value of the new tag was set to 'w = 1/[\s^2^(F) +
0.0008F^2^]'.

Automatic conversion script
Id: cif_fix_values 3143 2015-03-26 13:38:13Z robertas 
;
_cod_original_cell_volume 832.1(2)
_cod_database_code 2005418

loop_
_symmetry_equiv_pos_as_xyz
x,y,z
-x,-y,-z

loop_
_atom_site_aniso_label
_atom_site_aniso_U_11
_atom_site_aniso_U_22
_atom_site_aniso_U_33
_atom_site_aniso_U_12
_atom_site_aniso_U_13
_atom_site_aniso_U_23
Br(2) .0780(10) .0690(10) .0380(10) -.0140(10) .0160(10) -.0020(10)
Br(1) .0700(10) .0410(10) .0860(10) .0110(10) .0300(10) -.0110(10)
S(11) .044(2) .035(2) .032(2) .0020(10) .0050(10) -.0080(10)
O(1) .056(5) .044(5) .034(5) .012(4) -.003(4) -.013(4)
O(2) .062(5) .064(5) .038(5) .028(4) -.013(4) -.020(4)
O(3) .071(5) .037(4) .035(4) .015(4) .009(4) .003(4)
O(4) .042(5) .054(5) .045(5) -.013(4) .006(4) -.016(4)
C(4) .058(8) .036(7) .027(7) .002(6) .007(7) -.003(6)
C(4') .047(7) .031(6) .033(7) .000(6) .005(6) -.008(5)
C(5) .060(8) .039(7) .037(7) .003(6) .011(6) -.012(6)
C(6) .053(8) .040(7) .052(8) -.005(6) .018(7) -.001(6)
C(7) .068(9) .039(7) .054(9) -.012(7) .026(8) -.014(6)
C(8) .061(9) .042(7) .038(7) -.006(7) .014(6) -.012(6)
C(8') .054(8) .028(7) .034(7) -.011(6) .006(7) -.007(6)
C(2) .048(7) .041(7) .033(7) .008(6) .003(6) -.004(6)
C(3) .037(7) .041(7) .031(7) .010(6) .001(6) .009(6)
C(9) .045(7) .039(7) .030(7) .007(5) .012(6) .002(6)
C(10) .043(7) .038(6) .029(7) .008(5) .011(6) .000(5)
C(12) .037(7) .024(6) .024(6) .002(5) -.006(5) -.006(5)
C(13) .046(8) .061(8) .031(7) .007(6) -.014(6) .011(6)
C(14) .046(8) .060(8) .048(8) -.005(6) .001(7) .009(7)
C(15) .070(9) .035(7) .024(7) -.002(6) .013(6) -.011(5)
C(16) .058(9) .056(8) .034(7) -.011(7) -.005(7) -.003(6)
C(17) .052(8) .054(8) .039(8) -.009(6) .000(7) .003(6)

loop_
_atom_site_label
_atom_site_fract_x
_atom_site_fract_y
_atom_site_fract_z
_atom_site_U_iso_or_equiv
_atom_site_thermal_displace_type
_atom_site_calc_flag
_atom_site_calc_attached_atom
Br(1) -.9473(2) .6046(1) .1881(1) .064(1) Uani d .
Br(2) .2072(2) .2853(1) .4384(1) .063(1) Uani d .
S(11) -.3065(4) -.0191(2) .7804(2) .037(1) Uani d .
O(1) -.2295(11) .3253(7) 1.2352(6) .046(3) Uani d .
O(2) -.6316(12) .2705(7) .9346(7) .056(3) Uani d .
O(3) -.1740(11) -.0894(6) .8523(6) .047(3) Uani d .
O(4) -.4880(10) -.0839(7) .7120(6) .049(3) Uani d .
C(2) -.2043(17) .2463(10) 1.1523(9) .041(4) Uani d .
H(2A) -.0880 .2028 1.1653 .080 Uiso calc R
C(3) -.3319(15) .2208(10) 1.0499(9) .036(4) Uani d .
C(4) -.5081(18) .2844(10) 1.0252(9) .041(5) Uani d .
C(4') -.5365(16) .3709(9) 1.1203(9) .038(4) Uani d .
C(5) -.7013(18) .4373(10) 1.1107(9) .046(5) Uani d .
H(5A) -.8008 .4268 1.0419 .080 Uiso calc R
C(6) -.7219(18) .5170(10) 1.1989(11) .048(5) Uani d .
C(7) -.5776(20) .5346(11) 1.2985(10) .054(5) Uani d .
H(7') -.5940 .5916 1.3594 .080 Uiso calc R
C(8) -.4141(19) .4706(10) 1.3087(9) .048(5) Uani d .
H(8A) -.3144 .4822 1.3773 .080 Uiso calc R
C(8') -.3917(18) .3877(10) 1.2196(9) .041(4) Uani d .
C(9) -.2829(16) .1276(9) .9696(9) .037(4) Uani d .
H(9A) -.1680 .0854 .9943 .080 Uiso calc R
C(10) -.3825(16) .0950(9) .8651(9) .036(4) Uani d .
H(10A) -.4973 .1359 .8365 .080 Uiso calc R
C(12) -.1655(15) .0652(8) .6863(8) .030(4) Uani d .
C(13) .0407(17) .0950(10) .7162(9) .048(5) Uani d .
H(13A) .1060 .0675 .7881 .080 Uiso calc R
C(14) .1528(18) .1620(11) .6434(10) .053(5) Uani d .
H(14A) .2965 .1850 .6641 .080 Uiso calc R
C(15) .0538(19) .1962(10) .5389(9) .043(5) Uani d .
C(16) -.1540(19) .1657(11) .5086(10) .053(5) Uani d .
H(16A) -.2207 .1912 .4362 .080 Uiso calc R
C(17) -.2616(18) .1023(10) .5831(10) .051(5) Uani d .
H(17A) -.4059 .0817 .5639 .080 Uiso calc R

loop_
_atom_type_symbol
_atom_type_scat_dispersion_real
_atom_type_scat_dispersion_imag
_atom_type_scat_source
C 0.0 0.0 'International Tables Vol C Tables 4.2.6.8 and 6.1.1.4'
H 0.0 0.0 'International Tables Vol C Tables 4.2.6.8 and 6.1.1.4'
O 0.0 0.0 'International Tables Vol C Tables 4.2.6.8 and 6.1.1.4'
S 0.110 0.124 'International Tables Vol C Tables 4.2.6.8 and 6.1.1.4'
Br -0.374 2.456 'International Tables Vol C Tables 4.2.6.8 and 6.1.1.4'

loop_
_geom_angle_atom_site_label_1
_geom_angle_atom_site_label_2
_geom_angle_atom_site_label_3
_geom_angle
_geom_angle_publ_flag
O(3) S(11) O(4) 119.6(4) no
O(3) S(11) C(10) 109.2(5) no
O(4) S(11) C(10) 106.3(5) no
O(3) S(11) C(12) 108.0(5) no
O(4) S(11) C(12) 107.7(4) no
C(10) S(11) C(12) 105.3(5) no
C(8') O(1) C(2) 119.1(8) no
O(2) C(4) C(4') 120.3(11) no
O(2) C(4) C(3) 125.2(10) no
C(4') C(4) C(3) 114.6(9) no
C(4) C(4') C(5) 121.5(9) no
C(4) C(4') C(8') 118.9(10) no
C(5) C(4') C(8') 119.6(10) no
C(4') C(5) C(6) 120.1(10) no
Br(1) C(6) C(5) 120.5(9) no
Br(1) C(6) C(7) 118.8(10) no
C(5) C(6) C(7) 120.7(11) no
C(6) C(7) C(8) 119.7(11) no
C(7) C(8) C(8') 120.3(10) no
O(1) C(8') C(4') 122.7(10) no
O(1) C(8') C(8) 117.7(9) no
C(4') C(8') C(8) 119.6(11) no
O(1) C(2) C(3) 125.0(10) no
C(4) C(3) C(2) 119.7(10) no
C(4) C(3) C(9) 122.8(9) no
C(2) C(3) C(9) 117.5(10) no
C(3) C(9) C(10) 126.2(10) no
S(11) C(10) C(9) 120.7(9) no
S(11) C(12) C(13) 120.1(8) no
S(11) C(12) C(17) 120.0(8) no
C(13) C(12) C(17) 119.9(10) no
C(12) C(13) C(14) 120.6(10) no
C(13) C(14) C(15) 118.6(11) no
Br(2) C(15) C(14) 118.6(9) no
Br(2) C(15) C(16) 120.5(8) no
C(14) C(15) C(16) 120.8(11) no
C(15) C(16) C(17) 119.4(10) no
C(12) C(17) C(16) 120.6(11) no

loop_
_geom_bond_atom_site_label_1
_geom_bond_atom_site_label_2
_geom_bond_distance
_geom_bond_publ_flag
Br(2) C(15) 1.884(12) yes
Br(1) C(6) 1.884(12) yes
S(11) O(3) 1.433(8) yes
S(11) O(4) 1.439(7) yes
S(11) C(10) 1.741(11) yes
S(11) C(12) 1.758(10) yes
O(2) C(4) 1.238(13) yes
O(1) C(8') 1.350(14) yes
O(1) C(2) 1.323(13) yes
C(4) C(4') 1.488(15) yes
C(4) C(3) 1.444(16) yes
C(4') C(5) 1.393(17) yes
C(4') C(8') 1.390(14) yes
C(5) C(6) 1.365(17) yes
C(6) C(7) 1.392(16) yes
C(7) C(8) 1.368(19) yes
C(8) C(8') 1.398(16) yes
C(2) C(3) 1.363(14) yes
C(3) C(9) 1.465(15) yes
C(9) C(10) 1.319(13) yes
C(12) C(13) 1.375(15) yes
C(12) C(17) 1.374(14) yes
C(13) C(14) 1.381(17) yes
C(14) C(15) 1.383(15) yes
C(15) C(16) 1.386(17) yes
C(16) C(17) 1.361(17) yes
